data_4064347
loop_
_publ_author_name
'Moerdyk, Jonathan P.'
'Bielawski, Christopher W.'

_publ_section_title
;
 Olefin Metathesis Catalysts ContainingN,N&#x2032;-Diamidocarbenes
;
_journal_issue 8
_journal_name_full Organometallics
_journal_page_first 2278
_journal_paper_doi 10.1021/om200061c
_journal_volume 30
_journal_year 2011
_chemical_formula_moiety trans-Cl2-{o-iPr-benzylidene}-1,3-{Mes}-5,5-Me2-ylidene
_chemical_formula_sum 'C34 H40 Cl2 N2 O3 Ru'
_chemical_formula_weight 696.65
_chemical_name_common 6KetoMesHoveydaGrubbs2
_chemical_name_systematic
; 
 ? 
;
_space_group_IT_number 2
_symmetry_cell_setting triclinic
_symmetry_space_group_name_Hall '-P 1'
_symmetry_space_group_name_H-M 'P -1'
_atom_sites_solution_hydrogens geom
_atom_sites_solution_primary direct
_atom_sites_solution_secondary difmap
_audit_creation_method SHELXL-97
_cell_angle_alpha 75.51(3)
_cell_angle_beta 84.09(3)
_cell_angle_gamma 87.83(3)
_cell_formula_units_Z 2
_cell_length_a 10.166(2)
_cell_length_b 11.320(2)
_cell_length_c 15.196(3)
_cell_measurement_temperature 223(2)
_cell_volume 1684.0(6)
_computing_cell_refinement 'Collect software, Nonius B.V. 1998'
_computing_data_collection 'Collect software, Nonius B.V. 1998'
_computing_data_reduction 'DENZO and Scalepack (Otwinoski and Minor, 1997)'
_computing_structure_refinement 'SHELXL-97 (Sheldrick, 1997)'
_computing_structure_solution 'SHELXS-97 (Sheldrick, 1990)'
_diffrn_ambient_temperature 223(2)
_diffrn_measured_fraction_theta_full 0.998
_diffrn_measured_fraction_theta_max 0.998
_diffrn_measurement_device_type 'CCD area detector'
_diffrn_measurement_method 'phi and omega scans'
_diffrn_radiation_monochromator graphite
_diffrn_radiation_source 'fine-focus sealed tube'
_diffrn_radiation_type MoK\a
_diffrn_radiation_wavelength 0.71073
_diffrn_reflns_av_R_equivalents 0.0682
_diffrn_reflns_av_sigmaI/netI 0.0826
_diffrn_reflns_limit_h_max 12
_diffrn_reflns_limit_h_min -12
_diffrn_reflns_limit_k_max 13
_diffrn_reflns_limit_k_min -13
_diffrn_reflns_limit_l_max 18
_diffrn_reflns_limit_l_min -18
_diffrn_reflns_number 14787
_diffrn_reflns_theta_full 25.00
_diffrn_reflns_theta_max 25.00
_diffrn_reflns_theta_min 3.21
_exptl_absorpt_coefficient_mu 0.659
_exptl_absorpt_correction_type none
_exptl_absorpt_process_details none
_exptl_crystal_colour brown
_exptl_crystal_density_diffrn 1.374
_exptl_crystal_density_method 'not measured'
_exptl_crystal_description plate
_exptl_crystal_F_000 720
_exptl_crystal_size_max 0.08
_exptl_crystal_size_mid 0.035
_exptl_crystal_size_min 0.02
_refine_diff_density_max 0.428
_refine_diff_density_min -0.320
_refine_diff_density_rms 0.079
_refine_ls_extinction_method none
_refine_ls_goodness_of_fit_ref 1.003
_refine_ls_hydrogen_treatment constr
_refine_ls_matrix_type full
_refine_ls_number_parameters 389
_refine_ls_number_reflns 5915
_refine_ls_number_restraints 0
_refine_ls_restrained_S_all 1.003
_refine_ls_R_factor_all 0.0952
_refine_ls_R_factor_gt 0.0577
_refine_ls_shift/su_max 0.001
_refine_ls_shift/su_mean 0.000
_refine_ls_structure_factor_coef Fsqd
_refine_ls_weighting_details 'calc w=1/[\s^2^(Fo^2^)+(0.0195P)^2^+4.0502P] where P=(Fo^2^+2Fc^2^)/3'
_refine_ls_weighting_scheme calc
_refine_ls_wR_factor_gt 0.0979
_refine_ls_wR_factor_ref 0.1114
_reflns_number_gt 4196
_reflns_number_total 5915
_reflns_threshold_expression >2sigma(I)
_cod_data_source_file om200061c_si_002.cif
_cod_data_source_block 6MesHG2
_cod_original_sg_symbol_H-M P-1
_cod_database_code 4064347

loop_
_symmetry_equiv_pos_as_xyz
'x, y, z'
'-x, -y, -z'

loop_
_atom_site_label
_atom_site_type_symbol
_atom_site_fract_x
_atom_site_fract_y
_atom_site_fract_z
_atom_site_U_iso_or_equiv
_atom_site_adp_type
_atom_site_occupancy
_atom_site_symmetry_multiplicity
_atom_site_calc_flag
_atom_site_refinement_flags
Ru1 Ru 0.06095(4) 0.84910(4) -0.73185(3) 0.03832(14) Uani 1 1 d .
Cl1 Cl 0.17465(14) 0.79395(12) -0.60078(9) 0.0507(4) Uani 1 1 d .
O1 O -0.0232(3) 0.9992(3) -0.6637(2) 0.0446(9) Uani 1 1 d .
N1 N 0.0808(4) 0.6273(4) -0.8108(3) 0.0423(11) Uani 1 1 d .
C1 C 0.1334(5) 0.7328(5) -0.7989(3) 0.0403(13) Uani 1 1 d .
Cl2 Cl -0.02614(15) 0.96406(12) -0.86259(9) 0.0544(4) Uani 1 1 d .
O2 O 0.0902(5) 0.4652(4) -0.8738(3) 0.0824(15) Uani 1 1 d .
N2 N 0.2546(4) 0.7665(4) -0.8502(3) 0.0453(11) Uani 1 1 d .
C2 C 0.1330(6) 0.5630(6) -0.8762(4) 0.0579(16) Uani 1 1 d .
O3 O 0.4305(5) 0.7333(4) -0.9458(3) 0.0871(15) Uani 1 1 d .
C3 C 0.2344(7) 0.6294(6) -0.9498(5) 0.078(2) Uani 1 1 d .
C4 C 0.3173(7) 0.7101(6) -0.9160(4) 0.0634(18) Uani 1 1 d .
C5 C 0.3202(9) 0.5372(9) -0.9893(7) 0.158(5) Uani 1 1 d .
H5A H 0.3534 0.4761 -0.9404 0.237 Uiso 1 1 calc R
H5B H 0.3930 0.5786 -1.0288 0.237 Uiso 1 1 calc R
H5C H 0.2680 0.4992 -1.0234 0.237 Uiso 1 1 calc R
C6 C 0.1551(9) 0.7128(9) -1.0241(5) 0.124(4) Uani 1 1 d .
H6A H 0.0979 0.7662 -0.9971 0.185 Uiso 1 1 calc R
H6B H 0.1031 0.6633 -1.0499 0.185 Uiso 1 1 calc R
H6C H 0.2154 0.7604 -1.0713 0.185 Uiso 1 1 calc R
C7 C -0.0332(5) 0.5696(4) -0.7536(3) 0.0422(13) Uani 1 1 d .
C8 C -0.0156(6) 0.4950(4) -0.6675(4) 0.0458(14) Uani 1 1 d .
C9 C -0.1268(6) 0.4409(5) -0.6141(4) 0.0572(16) Uani 1 1 d .
H9A H -0.1181 0.3941 -0.5552 0.069 Uiso 1 1 calc R
C10 C -0.2488(7) 0.4547(5) -0.6459(5) 0.0630(17) Uani 1 1 d .
C11 C -0.2618(6) 0.5267(5) -0.7331(4) 0.0593(17) Uani 1 1 d .
H11A H -0.3446 0.5354 -0.7552 0.071 Uiso 1 1 calc R
C12 C -0.1544(6) 0.5859(5) -0.7883(4) 0.0481(14) Uani 1 1 d .
C13 C 0.1186(6) 0.4734(5) -0.6319(4) 0.0658(18) Uani 1 1 d .
H13A H 0.1140 0.4069 -0.5782 0.099 Uiso 1 1 calc R
H13B H 0.1456 0.5458 -0.6169 0.099 Uiso 1 1 calc R
H13C H 0.1816 0.4539 -0.6779 0.099 Uiso 1 1 calc R
C14 C -0.3696(7) 0.3918(7) -0.5875(5) 0.100(3) Uani 1 1 d .
H14A H -0.3432 0.3150 -0.5498 0.151 Uiso 1 1 calc R
H14B H -0.4331 0.3782 -0.6265 0.151 Uiso 1 1 calc R
H14C H -0.4085 0.4426 -0.5496 0.151 Uiso 1 1 calc R
C15 C -0.1734(6) 0.6694(5) -0.8806(4) 0.0655(18) Uani 1 1 d .
H15A H -0.1416 0.7492 -0.8833 0.098 Uiso 1 1 calc R
H15B H -0.2656 0.6746 -0.8897 0.098 Uiso 1 1 calc R
H15C H -0.1249 0.6375 -0.9274 0.098 Uiso 1 1 calc R
C16 C 0.3300(5) 0.8598(5) -0.8293(4) 0.0502(15) Uani 1 1 d .
C17 C 0.3374(6) 0.9764(6) -0.8879(4) 0.0563(16) Uani 1 1 d .
C18 C 0.4144(6) 1.0607(7) -0.8648(5) 0.077(2) Uani 1 1 d .
H18A H 0.4175 1.1405 -0.9006 0.092 Uiso 1 1 calc R
C19 C 0.4866(7) 1.0289(10) -0.7897(6) 0.097(3) Uani 1 1 d .
C20 C 0.4867(7) 0.9110(9) -0.7397(5) 0.097(3) Uani 1 1 d .
H20A H 0.5392 0.8890 -0.6914 0.116 Uiso 1 1 calc R
C21 C 0.4114(6) 0.8234(7) -0.7585(4) 0.0693(19) Uani 1 1 d .
C22 C 0.4247(7) 0.6914(7) -0.7094(5) 0.094(3) Uani 1 1 d .
H22A H 0.4839 0.6836 -0.6629 0.140 Uiso 1 1 calc R
H22B H 0.4592 0.6455 -0.7521 0.140 Uiso 1 1 calc R
H22C H 0.3395 0.6606 -0.6818 0.140 Uiso 1 1 calc R
C23 C 0.5677(9) 1.1258(10) -0.7662(6) 0.158(5) Uani 1 1 d .
H23A H 0.5571 1.1172 -0.7015 0.236 Uiso 1 1 calc R
H23B H 0.5377 1.2055 -0.7968 0.236 Uiso 1 1 calc R
H23C H 0.6594 1.1156 -0.7857 0.236 Uiso 1 1 calc R
C24 C 0.2740(6) 1.0111(6) -0.9765(4) 0.0697(19) Uani 1 1 d .
H24A H 0.2019 0.9574 -0.9735 0.104 Uiso 1 1 calc R
H24B H 0.3383 1.0044 -1.0260 0.104 Uiso 1 1 calc R
H24C H 0.2414 1.0937 -0.9865 0.104 Uiso 1 1 calc R
C25 C -0.0945(5) 0.7815(5) -0.6701(3) 0.0432(13) Uani 1 1 d .
H25A H -0.1234 0.7084 -0.6784 0.052 Uiso 1 1 calc R
C26 C -0.1706(5) 0.8419(4) -0.6092(3) 0.0390(12) Uani 1 1 d .
C27 C -0.2804(5) 0.7885(5) -0.5517(4) 0.0509(14) Uani 1 1 d .
H27A H -0.3069 0.7112 -0.5527 0.061 Uiso 1 1 calc R
C28 C -0.3490(6) 0.8500(6) -0.4939(4) 0.0634(17) Uani 1 1 d .
H28A H -0.4228 0.8150 -0.4564 0.076 Uiso 1 1 calc R
C29 C -0.3080(6) 0.9636(6) -0.4918(4) 0.0652(18) Uani 1 1 d .
H29A H -0.3550 1.0045 -0.4524 0.078 Uiso 1 1 calc R
C30 C -0.1992(6) 1.0186(5) -0.5464(4) 0.0566(16) Uani 1 1 d .
H30A H -0.1720 1.0949 -0.5433 0.068 Uiso 1 1 calc R
C31 C -0.1321(5) 0.9578(5) -0.6055(4) 0.0424(13) Uani 1 1 d .
C32 C 0.0162(6) 1.1280(5) -0.6796(4) 0.0530(15) Uani 1 1 d .
H32A H 0.0176 1.1490 -0.6209 0.064 Uiso 1 1 calc R
C33 C 0.1540(6) 1.1354(5) -0.7277(5) 0.0701(19) Uani 1 1 d .
H33A H 0.2083 1.0718 -0.6946 0.105 Uiso 1 1 calc R
H33B H 0.1908 1.2133 -0.7308 0.105 Uiso 1 1 calc R
H33C H 0.1506 1.1257 -0.7884 0.105 Uiso 1 1 calc R
C34 C -0.0809(6) 1.2084(5) -0.7347(4) 0.0651(18) Uani 1 1 d .
H34A H -0.1660 1.2020 -0.7001 0.098 Uiso 1 1 calc R
H34B H -0.0871 1.1836 -0.7900 0.098 Uiso 1 1 calc R
H34C H -0.0521 1.2915 -0.7493 0.098 Uiso 1 1 calc R

loop_
_atom_site_aniso_label
_atom_site_aniso_U_11
_atom_site_aniso_U_22
_atom_site_aniso_U_33
_atom_site_aniso_U_23
_atom_site_aniso_U_13
_atom_site_aniso_U_12
Ru1 0.0413(3) 0.0336(2) 0.0368(2) -0.00282(18) -0.00337(18) -0.00089(18)
Cl1 0.0595(9) 0.0491(8) 0.0429(8) -0.0068(7) -0.0137(7) 0.0018(7)
O1 0.050(2) 0.0337(19) 0.049(2) -0.0110(17) 0.0029(18) -0.0026(17)
N1 0.052(3) 0.033(2) 0.038(2) -0.006(2) 0.001(2) 0.005(2)
C1 0.037(3) 0.040(3) 0.034(3) 0.008(2) -0.002(2) 0.005(2)
Cl2 0.0643(10) 0.0466(8) 0.0484(8) -0.0014(7) -0.0160(7) 0.0072(7)
O2 0.113(4) 0.054(3) 0.083(3) -0.034(3) 0.023(3) -0.008(3)
N2 0.040(3) 0.052(3) 0.040(3) -0.007(2) 0.004(2) 0.005(2)
C2 0.067(4) 0.053(4) 0.053(4) -0.017(3) 0.003(3) 0.005(3)
O3 0.066(3) 0.096(4) 0.089(4) -0.021(3) 0.033(3) 0.001(3)
C3 0.087(5) 0.076(5) 0.067(5) -0.026(4) 0.030(4) -0.011(4)
C4 0.064(5) 0.060(4) 0.053(4) 0.001(3) 0.014(3) 0.005(3)
C5 0.148(9) 0.150(9) 0.195(10) -0.118(8) 0.103(8) -0.040(7)
C6 0.147(8) 0.169(9) 0.044(4) 0.004(5) -0.009(5) -0.068(7)
C7 0.052(4) 0.031(3) 0.040(3) -0.006(2) 0.005(3) 0.003(3)
C8 0.063(4) 0.027(3) 0.044(3) -0.006(2) 0.003(3) 0.002(3)
C9 0.076(5) 0.038(3) 0.053(4) -0.007(3) 0.006(3) -0.008(3)
C10 0.068(5) 0.041(3) 0.072(5) -0.006(3) 0.015(4) -0.006(3)
C11 0.060(4) 0.040(3) 0.080(5) -0.018(3) -0.008(4) 0.004(3)
C12 0.066(4) 0.032(3) 0.048(3) -0.012(3) -0.005(3) 0.001(3)
C13 0.085(5) 0.049(4) 0.056(4) 0.003(3) -0.014(3) 0.007(3)
C14 0.085(6) 0.085(5) 0.111(6) 0.001(5) 0.025(5) -0.015(5)
C15 0.078(5) 0.058(4) 0.062(4) -0.010(3) -0.025(3) -0.003(3)
C16 0.038(3) 0.067(4) 0.040(3) -0.005(3) 0.001(3) -0.001(3)
C17 0.049(4) 0.067(4) 0.047(4) -0.005(3) 0.005(3) -0.021(3)
C18 0.061(4) 0.090(5) 0.071(5) -0.008(4) 0.014(4) -0.032(4)
C19 0.056(5) 0.170(9) 0.070(5) -0.035(6) 0.006(4) -0.058(5)
C20 0.043(4) 0.178(9) 0.058(5) -0.004(6) -0.005(3) -0.029(5)
C21 0.033(4) 0.108(6) 0.055(4) -0.001(4) 0.003(3) -0.003(4)
C22 0.064(5) 0.126(7) 0.068(5) 0.011(5) -0.005(4) 0.038(5)
C23 0.141(8) 0.236(12) 0.105(7) -0.043(8) -0.003(6) -0.132(9)
C24 0.075(5) 0.069(4) 0.051(4) 0.011(3) -0.006(3) -0.011(4)
C25 0.050(3) 0.037(3) 0.044(3) -0.013(3) -0.004(3) -0.001(3)
C26 0.039(3) 0.038(3) 0.039(3) -0.008(2) -0.006(2) 0.001(2)
C27 0.049(4) 0.046(3) 0.056(4) -0.010(3) -0.002(3) -0.003(3)
C28 0.060(4) 0.073(4) 0.057(4) -0.020(4) 0.010(3) -0.010(3)
C29 0.067(4) 0.072(5) 0.060(4) -0.028(4) 0.005(3) 0.005(4)
C30 0.063(4) 0.049(3) 0.059(4) -0.018(3) 0.004(3) -0.003(3)
C31 0.042(3) 0.041(3) 0.045(3) -0.010(3) -0.007(3) -0.002(3)
C32 0.058(4) 0.034(3) 0.071(4) -0.018(3) -0.012(3) -0.009(3)
C33 0.059(4) 0.055(4) 0.093(5) -0.011(4) -0.004(4) -0.017(3)
C34 0.075(5) 0.038(3) 0.083(5) -0.012(3) -0.018(4) 0.001(3)

loop_
_atom_type_symbol
_atom_type_description
_atom_type_scat_dispersion_real
_atom_type_scat_dispersion_imag
_atom_type_scat_source
C C 0.0033 0.0016 'International Tables Vol C Tables 4.2.6.8 and 6.1.1.4'
H H 0.0000 0.0000 'International Tables Vol C Tables 4.2.6.8 and 6.1.1.4'
Cl Cl 0.1484 0.1585 'International Tables Vol C Tables 4.2.6.8 and 6.1.1.4'
N N 0.0061 0.0033 'International Tables Vol C Tables 4.2.6.8 and 6.1.1.4'
O O 0.0106 0.0060 'International Tables Vol C Tables 4.2.6.8 and 6.1.1.4'
Ru Ru -1.2594 0.8363 'International Tables Vol C Tables 4.2.6.8 and 6.1.1.4'

loop_
_geom_angle_atom_site_label_1
_geom_angle_atom_site_label_2
_geom_angle_atom_site_label_3
_geom_angle
C25 Ru1 C1 105.1(2)
C25 Ru1 O1 77.78(18)
C1 Ru1 O1 175.22(17)
C25 Ru1 Cl2 97.92(16)
C1 Ru1 Cl2 89.97(14)
O1 Ru1 Cl2 85.85(10)
C25 Ru1 Cl1 92.88(16)
C1 Ru1 Cl1 101.39(15)
O1 Ru1 Cl1 82.11(10)
Cl2 Ru1 Cl1 161.76(5)
C31 O1 C32 119.4(4)
C31 O1 Ru1 110.0(3)
C32 O1 Ru1 130.4(3)
C1 N1 C2 125.0(5)
C1 N1 C7 121.7(4)
C2 N1 C7 113.3(4)
N1 C1 N2 114.4(4)
N1 C1 Ru1 131.0(4)
N2 C1 Ru1 114.4(4)
C1 N2 C4 125.9(5)
C1 N2 C16 118.4(4)
C4 N2 C16 115.4(5)
O2 C2 N1 119.8(5)
O2 C2 C3 123.8(6)
N1 C2 C3 116.3(5)
C4 C3 C2 112.0(6)
C4 C3 C5 110.9(7)
C2 C3 C5 109.9(6)
C4 C3 C6 107.0(6)
C2 C3 C6 106.1(6)
C5 C3 C6 110.9(7)
O3 C4 N2 120.4(6)
O3 C4 C3 123.1(6)
N2 C4 C3 116.4(6)
C3 C5 H5A 109.5
C3 C5 H5B 109.5
H5A C5 H5B 109.5
C3 C5 H5C 109.5
H5A C5 H5C 109.5
H5B C5 H5C 109.5
C3 C6 H6A 109.5
C3 C6 H6B 109.5
H6A C6 H6B 109.5
C3 C6 H6C 109.5
H6A C6 H6C 109.5
H6B C6 H6C 109.5
C12 C7 C8 122.5(5)
C12 C7 N1 118.5(5)
C8 C7 N1 119.0(5)
C9 C8 C7 117.7(6)
C9 C8 C13 120.3(5)
C7 C8 C13 122.0(5)
C10 C9 C8 121.6(6)
C10 C9 H9A 119.2
C8 C9 H9A 119.2
C9 C10 C11 119.1(6)
C9 C10 C14 121.1(6)
C11 C10 C14 119.9(7)
C10 C11 C12 121.6(6)
C10 C11 H11A 119.2
C12 C11 H11A 119.2
C7 C12 C11 117.5(5)
C7 C12 C15 122.1(5)
C11 C12 C15 120.3(6)
C8 C13 H13A 109.5
C8 C13 H13B 109.5
H13A C13 H13B 109.5
C8 C13 H13C 109.5
H13A C13 H13C 109.5
H13B C13 H13C 109.5
C10 C14 H14A 109.5
C10 C14 H14B 109.5
H14A C14 H14B 109.5
C10 C14 H14C 109.5
H14A C14 H14C 109.5
H14B C14 H14C 109.5
C12 C15 H15A 109.5
C12 C15 H15B 109.5
H15A C15 H15B 109.5
C12 C15 H15C 109.5
H15A C15 H15C 109.5
H15B C15 H15C 109.5
C17 C16 C21 121.5(6)
C17 C16 N2 120.2(5)
C21 C16 N2 117.4(5)
C18 C17 C16 117.1(6)
C18 C17 C24 119.5(6)
C16 C17 C24 123.2(5)
C19 C18 C17 121.5(7)
C19 C18 H18A 119.2
C17 C18 H18A 119.2
C20 C19 C18 119.2(7)
C20 C19 C23 121.3(8)
C18 C19 C23 119.5(9)
C19 C20 C21 122.0(7)
C19 C20 H20A 119.0
C21 C20 H20A 119.0
C20 C21 C16 117.9(7)
C20 C21 C22 121.0(7)
C16 C21 C22 121.0(7)
C21 C22 H22A 109.5
C21 C22 H22B 109.5
H22A C22 H22B 109.5
C21 C22 H22C 109.5
H22A C22 H22C 109.5
H22B C22 H22C 109.5
C19 C23 H23A 109.5
C19 C23 H23B 109.5
H23A C23 H23B 109.5
C19 C23 H23C 109.5
H23A C23 H23C 109.5
H23B C23 H23C 109.5
C17 C24 H24A 109.5
C17 C24 H24B 109.5
H24A C24 H24B 109.5
C17 C24 H24C 109.5
H24A C24 H24C 109.5
H24B C24 H24C 109.5
C26 C25 Ru1 119.7(4)
C26 C25 H25A 120.1
Ru1 C25 H25A 120.1
C31 C26 C27 118.5(5)
C31 C26 C25 118.8(5)
C27 C26 C25 122.7(5)
C28 C27 C26 120.3(5)
C28 C27 H27A 119.9
C26 C27 H27A 119.9
C27 C28 C29 119.6(6)
C27 C28 H28A 120.2
C29 C28 H28A 120.2
C28 C29 C30 122.0(6)
C28 C29 H29A 119.0
C30 C29 H29A 119.0
C31 C30 C29 118.3(5)
C31 C30 H30A 120.9
C29 C30 H30A 120.9
O1 C31 C30 125.6(5)
O1 C31 C26 113.0(4)
C30 C31 C26 121.3(5)
O1 C32 C34 109.1(4)
O1 C32 C33 105.6(4)
C34 C32 C33 113.0(5)
O1 C32 H32A 109.7
C34 C32 H32A 109.7
C33 C32 H32A 109.7
C32 C33 H33A 109.5
C32 C33 H33B 109.5
H33A C33 H33B 109.5
C32 C33 H33C 109.5
H33A C33 H33C 109.5
H33B C33 H33C 109.5
C32 C34 H34A 109.5
C32 C34 H34B 109.5
H34A C34 H34B 109.5
C32 C34 H34C 109.5
H34A C34 H34C 109.5
H34B C34 H34C 109.5

loop_
_geom_bond_atom_site_label_1
_geom_bond_atom_site_label_2
_geom_bond_distance
Ru1 C25 1.841(5)
Ru1 C1 1.938(5)
Ru1 O1 2.297(3)
Ru1 Cl2 2.3251(16)
Ru1 Cl1 2.3430(15)
O1 C31 1.364(6)
O1 C32 1.481(6)
N1 C1 1.386(6)
N1 C2 1.422(7)
N1 C7 1.446(6)
C1 N2 1.401(6)
O2 C2 1.197(7)
N2 C4 1.403(7)
N2 C16 1.443(7)
C2 C3 1.510(8)
O3 C4 1.206(7)
C3 C4 1.481(9)
C3 C5 1.531(9)
C3 C6 1.553(10)
C5 H5A 0.9600
C5 H5B 0.9600
C5 H5C 0.9600
C6 H6A 0.9600
C6 H6B 0.9600
C6 H6C 0.9600
C7 C12 1.377(7)
C7 C8 1.393(7)
C8 C9 1.389(7)
C8 C13 1.508(8)
C9 C10 1.366(8)
C9 H9A 0.9300
C10 C11 1.387(8)
C10 C14 1.526(8)
C11 C12 1.390(8)
C11 H11A 0.9300
C12 C15 1.508(7)
C13 H13A 0.9600
C13 H13B 0.9600
C13 H13C 0.9600
C14 H14A 0.9600
C14 H14B 0.9600
C14 H14C 0.9600
C15 H15A 0.9600
C15 H15B 0.9600
C15 H15C 0.9600
C16 C17 1.395(8)
C16 C21 1.396(8)
C17 C18 1.388(8)
C17 C24 1.510(8)
C18 C19 1.385(10)
C18 H18A 0.9300
C19 C20 1.360(11)
C19 C23 1.529(10)
C20 C21 1.376(10)
C20 H20A 0.9300
C21 C22 1.502(9)
C22 H22A 0.9600
C22 H22B 0.9600
C22 H22C 0.9600
C23 H23A 0.9600
C23 H23B 0.9600
C23 H23C 0.9600
C24 H24A 0.9600
C24 H24B 0.9600
C24 H24C 0.9600
C25 C26 1.432(7)
C25 H25A 0.9300
C26 C31 1.400(7)
C26 C27 1.400(7)
C27 C28 1.373(8)
C27 H27A 0.9300
C28 C29 1.376(8)
C28 H28A 0.9300
C29 C30 1.380(8)
C29 H29A 0.9300
C30 C31 1.376(7)
C30 H30A 0.9300
C32 C34 1.491(7)
C32 C33 1.508(8)
C32 H32A 0.9800
C33 H33A 0.9600
C33 H33B 0.9600
C33 H33C 0.9600
C34 H34A 0.9600
C34 H34B 0.9600
C34 H34C 0.9600

loop_
_geom_torsion_atom_site_label_1
_geom_torsion_atom_site_label_2
_geom_torsion_atom_site_label_3
_geom_torsion_atom_site_label_4
_geom_torsion
C25 Ru1 O1 C31 7.4(3)
C1 Ru1 O1 C31 135(2)
Cl2 Ru1 O1 C31 106.4(3)
Cl1 Ru1 O1 C31 -87.3(3)
C25 Ru1 O1 C32 -167.3(4)
C1 Ru1 O1 C32 -39(2)
Cl2 Ru1 O1 C32 -68.3(4)
Cl1 Ru1 O1 C32 98.0(4)
C2 N1 C1 N2 -7.0(7)
C7 N1 C1 N2 170.9(4)
C2 N1 C1 Ru1 166.8(4)
C7 N1 C1 Ru1 -15.4(7)
C25 Ru1 C1 N1 7.1(5)
O1 Ru1 C1 N1 -120(2)
Cl2 Ru1 C1 N1 -91.1(4)
Cl1 Ru1 C1 N1 103.3(4)
C25 Ru1 C1 N2 -179.2(3)
O1 Ru1 C1 N2 54(2)
Cl2 Ru1 C1 N2 82.7(3)
Cl1 Ru1 C1 N2 -83.0(3)
N1 C1 N2 C4 6.0(7)
Ru1 C1 N2 C4 -168.8(4)
N1 C1 N2 C16 -167.8(4)
Ru1 C1 N2 C16 17.4(6)
C1 N1 C2 O2 171.0(5)
C7 N1 C2 O2 -7.0(8)
C1 N1 C2 C3 -13.5(8)
C7 N1 C2 C3 168.5(5)
O2 C2 C3 C4 -151.3(7)
N1 C2 C3 C4 33.4(8)
O2 C2 C3 C5 -27.6(11)
N1 C2 C3 C5 157.1(7)
O2 C2 C3 C6 92.3(8)
N1 C2 C3 C6 -83.0(7)
C1 N2 C4 O3 -168.1(5)
C16 N2 C4 O3 5.8(8)
C1 N2 C4 C3 15.9(8)
C16 N2 C4 C3 -170.1(5)
C2 C3 C4 O3 149.8(6)
C5 C3 C4 O3 26.7(10)
C6 C3 C4 O3 -94.3(8)
C2 C3 C4 N2 -34.4(8)
C5 C3 C4 N2 -157.5(6)
C6 C3 C4 N2 81.5(7)
C1 N1 C7 C12 102.5(6)
C2 N1 C7 C12 -79.4(6)
C1 N1 C7 C8 -80.6(6)
C2 N1 C7 C8 97.5(6)
C12 C7 C8 C9 -3.3(8)
N1 C7 C8 C9 179.9(4)
C12 C7 C8 C13 177.2(5)
N1 C7 C8 C13 0.5(7)
C7 C8 C9 C10 3.3(8)
C13 C8 C9 C10 -177.3(5)
C8 C9 C10 C11 -1.3(9)
C8 C9 C10 C14 178.2(6)
C9 C10 C11 C12 -0.7(9)
C14 C10 C11 C12 179.7(6)
C8 C7 C12 C11 1.4(8)
N1 C7 C12 C11 178.2(4)
C8 C7 C12 C15 178.3(5)
N1 C7 C12 C15 -4.9(7)
C10 C11 C12 C7 0.7(8)
C10 C11 C12 C15 -176.3(5)
C1 N2 C16 C17 -106.7(6)
C4 N2 C16 C17 78.9(7)
C1 N2 C16 C21 84.0(6)
C4 N2 C16 C21 -90.4(6)
C21 C16 C17 C18 -9.5(9)
N2 C16 C17 C18 -178.4(5)
C21 C16 C17 C24 166.4(6)
N2 C16 C17 C24 -2.5(9)
C16 C17 C18 C19 3.5(10)
C24 C17 C18 C19 -172.6(6)
C17 C18 C19 C20 2.9(11)
C17 C18 C19 C23 -178.9(7)
C18 C19 C20 C21 -3.6(12)
C23 C19 C20 C21 178.2(7)
C19 C20 C21 C16 -2.2(11)
C19 C20 C21 C22 173.0(7)
C17 C16 C21 C20 8.9(9)
N2 C16 C21 C20 178.1(5)
C17 C16 C21 C22 -166.2(6)
N2 C16 C21 C22 3.0(8)
C1 Ru1 C25 C26 176.7(4)
O1 Ru1 C25 C26 -7.2(4)
Cl2 Ru1 C25 C26 -91.2(4)
Cl1 Ru1 C25 C26 74.0(4)
Ru1 C25 C26 C31 6.7(6)
Ru1 C25 C26 C27 -171.8(4)
C31 C26 C27 C28 0.8(8)
C25 C26 C27 C28 179.3(5)
C26 C27 C28 C29 -1.0(9)
C27 C28 C29 C30 0.1(10)
C28 C29 C30 C31 1.1(9)
C32 O1 C31 C30 -11.7(8)
Ru1 O1 C31 C30 172.9(5)
C32 O1 C31 C26 169.5(4)
Ru1 O1 C31 C26 -5.8(5)
C29 C30 C31 O1 -180.0(5)
C29 C30 C31 C26 -1.4(9)
C27 C26 C31 O1 179.2(4)
C25 C26 C31 O1 0.7(7)
C27 C26 C31 C30 0.4(8)
C25 C26 C31 C30 -178.1(5)
C31 O1 C32 C34 -71.3(6)
Ru1 O1 C32 C34 103.0(5)
C31 O1 C32 C33 166.9(5)
Ru1 O1 C32 C33 -18.8(6)
